data_7043139
loop_
_publ_author_name
'Arnedo-S\'anchez, Leticia'
'Nonappa, Nonappa'
'Bhowmik, Sandip'
'Hietala, Sami'
'Puttreddy, Rakesh'
'Lahtinen, Manu'
'De Cola, Luisa'
'Rissanen, Kari'

_publ_section_title
;
 Rapid self-healing and anion selectivity in metallosupramolecular gels
 assisted by fluorine--fluorine interactions
;
_journal_name_full 'Dalton Trans.'
_journal_paper_doi 10.1039/C7DT00983F
_journal_year 2017
_chemical_formula_moiety 'C29 H15 F15 N4 O'
_chemical_formula_sum 'C29 H15 F15 N4 O'
_chemical_formula_weight 720.45
_space_group_crystal_system orthorhombic
_space_group_IT_number 29
_space_group_name_Hall 'P 2c -2ac'
_space_group_name_H-M_alt 'P c a 21'
_symmetry_space_group_name_Hall 'P 2c -2ac'
_symmetry_space_group_name_H-M 'P c a 21'
_atom_sites_solution_hydrogens geom
_atom_sites_solution_primary direct
_audit_creation_date 2017-02-15
_audit_creation_method
;
Olex2 1.2
(compiled 2016.08.25 svn.r3337 for OlexSys, GUI svn.r5103)
;
_audit_update_record
;
2017-02-16 deposited with the CCDC.
2017-05-25 downloaded from the CCDC.
;
_cell_angle_alpha 90
_cell_angle_beta 90
_cell_angle_gamma 90
_cell_formula_units_Z 8
_cell_length_a 9.78405(18)
_cell_length_b 10.07442(18)
_cell_length_c 55.2622(12)
_cell_measurement_reflns_used 28130
_cell_measurement_temperature 120.01(10)
_cell_measurement_theta_max 74.0710
_cell_measurement_theta_min 4.6510
_cell_volume 5447.12(18)
_computing_cell_refinement 'CrysAlisPro 1.171.38.41 (Rigaku OD, 2015)'
_computing_data_collection 'CrysAlisPro 1.171.38.41 (Rigaku OD, 2015)'
_computing_data_reduction 'CrysAlisPro 1.171.38.41 (Rigaku OD, 2015)'
_computing_molecular_graphics 'Olex2 (Dolomanov et al., 2009)'
_computing_publication_material 'Olex2 (Dolomanov et al., 2009)'
_computing_structure_refinement 'ShelXL (Sheldrick, 2015)'
_computing_structure_solution 'ShelXT (Sheldrick, 2015)'
_diffrn_ambient_environment N~2~
_diffrn_ambient_temperature 120.01(10)
_diffrn_detector 'CCD plate'
_diffrn_detector_area_resol_mean 5.1977
_diffrn_detector_type Atlas
_diffrn_measured_fraction_theta_full 0.999
_diffrn_measured_fraction_theta_max 0.999
_diffrn_measurement_details
;
List of Runs (angles in degrees, time in seconds):

  # Type    Start    End  Width  t~exp~   \w     \q     \k     \f   Frames
#--------------------------------------------------------------------------
  1  \w    -69.00  21.00   1.00    4.00    --  -41.90  57.00  60.00   90
  2  \w   -122.00  -1.00   1.00    4.00    --  -41.90 -19.00 -90.00  121
  3  \w   -101.00 -76.00   1.00    4.00    --  -41.90-149.00  98.00   25
  4  \w     14.00 118.00   1.00    4.00    --   41.90  77.00  30.00  104
  5  \w     69.00 116.00   1.00    4.00    --   41.90  37.00 120.00   47
  6  \w      9.00  94.00   1.00    4.00    --   41.90  77.00 -30.00   85
  7  \w     23.00  95.00   1.00    4.00    --   41.90-125.00-180.00   72
  8  \w     13.00  87.00   1.00    4.00    --   41.90  77.00-180.00   74
  9  \w     10.00  55.00   1.00    4.00    --   41.90  77.00  90.00   45
 10  \w      2.00  58.00   1.00    4.00    --   41.90 -99.00 -60.00   56
 11  \w     14.00  64.00   1.00    4.00    --   41.90  57.00 150.00   50
 12  \w     10.00 108.00   1.00    4.00    --   41.90  77.00-120.00   98
 13  \w     72.00 114.00   1.00    4.00    --   41.90  57.00 150.00   42
 14  \w     18.00  61.00   1.00    4.00    --   41.90  37.00 120.00   43
 15  \w     74.00 100.00   1.00   16.00    --  106.66  77.00 -60.00   26
 16  \w     25.00 102.00   1.00   16.00    --  106.66 -94.00 -60.00   77
 17  \w    107.00 177.00   1.00   16.00    --  106.66  71.00 -76.71   70
 18  \w     78.00 110.00   1.00   16.00    --  106.66  60.00-110.78   32
 19  \w     78.00 104.00   1.00   16.00    --  106.66  60.00-138.88   26
 20  \w     76.00 102.00   1.00   16.00    --  106.66  71.00 -76.71   26
 21  \w     78.00 108.00   1.00   16.00    --  106.66  60.00-116.45   30
 22  \w    109.00 178.00   1.00   16.00    --  106.66  77.00  30.00   69
 23  \w     78.00 104.00   1.00   16.00    --  106.66  61.00  90.00   26
 24  \w     78.00 139.00   1.00   16.00    --  106.66  61.00 -90.00   61
 25  \w     79.00 106.00   1.00   16.00    --  106.66  61.00 -30.00   27
 26  \w    107.00 149.00   1.00   16.00    --  106.66  61.00 -30.00   42
 27  \w     74.00 146.00   1.00   16.00    --  106.66  77.00 150.00   72
 28  \w     78.00 105.00   1.00   16.00    --  106.66  61.00  60.00   27
 29  \w     74.00  99.00   1.00   16.00    --  106.66  77.00  30.00   25
 30  \w     79.00 104.00   1.00   16.00    --  106.66  61.00-180.00   25
 31  \w     78.00 104.00   1.00   16.00    --  106.66  61.00 122.14   26
 32  \w     53.00  80.00   1.00   16.00    --  106.66-125.00-150.00   27
 33  \w     74.00 100.00   1.00   16.00    --  106.66  77.00-150.00   26
 34  \w     77.00 149.00   1.00   16.00    --  106.66  65.00 -16.30   72
 35  \w     77.00 103.00   1.00   16.00    --  106.66  63.00 127.47   26
 36  \w     74.00 178.00   1.00   16.00    --  106.66  77.00-180.00  104
 37  \w     34.00 108.00   1.00   16.00    --  106.66 -94.00  30.00   74
 38  \w     24.00 105.00   1.00   16.00    --  106.66 -94.00-150.00   81
 39  \w     77.00 107.00   1.00   16.00    --  106.66  65.00  28.95   30
 40  \w    116.00 178.00   1.00   16.00    --  106.66  77.00-150.00   62
 41  \w     74.00 144.00   1.00   16.00    --  106.66  77.00  60.00   70
 42  \w     97.00 122.00   1.00   16.00    --  106.66-125.00-150.00   25
 43  \w     78.00 104.00   1.00   16.00    --  106.66  61.00-150.00   26
 44  \w    114.00 178.00   1.00   16.00    --  106.66  77.00   0.00   64
 45  \w     74.00 177.00   1.00   16.00    --  106.66  77.00  90.00  103
 46  \w     74.00 100.00   1.00   16.00    --  106.66  77.00   0.00   26
 47  \w     79.00 139.00   1.00   16.00    --  106.66  61.00 150.00   60
 48  \w     74.00 100.00   1.00   16.00    --  106.66  77.00 120.00   26
 49  \w    115.00 178.00   1.00   16.00    --  106.66  77.00 120.00   63
 50  \w     74.00 100.00   1.00   16.00    --  106.66  77.00-120.00   26
 51  \w     24.00 102.00   1.00   16.00    --  106.66 -94.00 120.00   78
 52  \w     80.00 106.00   1.00   16.00    --  106.66  47.00 -57.19   26
 53  \w    124.00 149.00   1.00   16.00    --  106.66  60.00-116.45   25
 54  \w     78.00 104.00   1.00   16.00    --  106.66  58.00   6.86   26
 55  \w     78.00 104.00   1.00   16.00    --  106.66  58.00 -50.55   26
;
_diffrn_measurement_device 'four-circle diffractometer'
_diffrn_measurement_device_type 'SuperNova, Dual, Cu at zero, Atlas'
_diffrn_measurement_method '\w scans'
_diffrn_orient_matrix_type 'CrysAlisPro convention (1999,Acta A55,543-557)'
_diffrn_orient_matrix_UB_11 -0.0767846000
_diffrn_orient_matrix_UB_12 -0.1069902000
_diffrn_orient_matrix_UB_13 0.0145560000
_diffrn_orient_matrix_UB_21 -0.0613256000
_diffrn_orient_matrix_UB_22 -0.0551971000
_diffrn_orient_matrix_UB_23 -0.0236310000
_diffrn_orient_matrix_UB_31 0.1230332000
_diffrn_orient_matrix_UB_32 -0.0942847000
_diffrn_orient_matrix_UB_33 -0.0026849000
_diffrn_radiation_monochromator mirror
_diffrn_radiation_probe x-ray
_diffrn_radiation_type CuK\a
_diffrn_radiation_wavelength 1.54184
_diffrn_reflns_av_R_equivalents 0.0404
_diffrn_reflns_av_unetI/netI 0.0203
_diffrn_reflns_Laue_measured_fraction_full 0.999
_diffrn_reflns_Laue_measured_fraction_max 0.999
_diffrn_reflns_limit_h_max 11
_diffrn_reflns_limit_h_min -11
_diffrn_reflns_limit_k_max 12
_diffrn_reflns_limit_k_min -12
_diffrn_reflns_limit_l_max 65
_diffrn_reflns_limit_l_min -65
_diffrn_reflns_number 82852
_diffrn_reflns_point_group_measured_fraction_full 0.999
_diffrn_reflns_point_group_measured_fraction_max 0.999
_diffrn_reflns_theta_full 66.746
_diffrn_reflns_theta_max 66.746
_diffrn_reflns_theta_min 4.389
_diffrn_source 'micro-focus sealed X-ray tube'
_diffrn_source_type 'SuperNova (Cu) X-ray Source'
_exptl_absorpt_coefficient_mu 1.628
_exptl_absorpt_correction_T_max 1.00000
_exptl_absorpt_correction_T_min 0.75971
_exptl_absorpt_correction_type gaussian
_exptl_absorpt_process_details
;
CrysAlisPro 1.171.38.41 (Rigaku Oxford Diffraction, 2015)
Empirical absorption correction using spherical harmonics,
 implemented in SCALE3 ABSPACK scaling algorithm.
;
_exptl_crystal_colour colourless
_exptl_crystal_colour_primary colourless
_exptl_crystal_density_diffrn 1.757
_exptl_crystal_description plate
_exptl_crystal_F_000 2880
_exptl_crystal_size_max 0.209
_exptl_crystal_size_mid 0.143
_exptl_crystal_size_min 0.024
_refine_diff_density_max 0.303
_refine_diff_density_min -0.234
_refine_diff_density_rms 0.050
_refine_ls_abs_structure_details
;
 Flack x determined using 4105 quotients [(I+)-(I-)]/[(I+)+(I-)]
 (Parsons, Flack and Wagner, Acta Cryst. B69 (2013) 249-259).
;
_refine_ls_abs_structure_Flack -0.02(5)
_refine_ls_extinction_method none
_refine_ls_goodness_of_fit_ref 1.057
_refine_ls_hydrogen_treatment constr
_refine_ls_matrix_type full
_refine_ls_number_parameters 883
_refine_ls_number_reflns 9628
_refine_ls_number_restraints 1
_refine_ls_restrained_S_all 1.057
_refine_ls_R_factor_all 0.0377
_refine_ls_R_factor_gt 0.0349
_refine_ls_shift/su_max 0.001
_refine_ls_shift/su_mean 0.000
_refine_ls_structure_factor_coef Fsqd
_refine_ls_weighting_details 'w=1/[\s^2^(Fo^2^)+(0.0522P)^2^+1.8624P] where P=(Fo^2^+2Fc^2^)/3'
_refine_ls_weighting_scheme calc
_refine_ls_wR_factor_gt 0.0929
_refine_ls_wR_factor_ref 0.0954
_reflns_Friedel_coverage 0.976
_reflns_Friedel_fraction_full 0.999
_reflns_Friedel_fraction_max 0.999
_reflns_number_gt 8985
_reflns_number_total 9628
_reflns_threshold_expression 'I > 2\s(I)'
_cod_data_source_file c7dt00983f2.cif
_cod_data_source_block 3
_cod_database_code 7043139
_chemical_oxdiff_formula 'C20 H20 N4 F15'
_shelx_space_group_comment
;
The symmetry employed for this shelxl refinement is uniquely defined
by the following loop, which should always be used as a source of
symmetry information in preference to the above space-group names.
They are only intended as comments.
;
_reflns_odcompleteness_completeness 99.93
_reflns_odcompleteness_iscentric 1
_reflns_odcompleteness_theta 66.97
_olex2_refinement_description
;
1. Fixed Uiso
 At 1.2 times of:
  All C(H) groups, All N(H) groups
2.a Aromatic/amide H refined with riding coordinates:
 N4(H4), N4A(H4AA), C1(H1), C1A(H1A), C2(H2), C2A(H2A), C3(H3), C3A(H3A),
 C4(H4A), C4A(H4AB), C7(H7), C7A(H7A), C9(H9), C9A(H9A), C12(H12), C12A(H12A),
 C13(H13), C13A(H13A), C14(H14), C14A(H14A), C15(H15), C15A(H15A), C17(H17),
 C17A(H17A), C18(H18), C18A(H18A), C20(H20), C20A(H20A), C21(H21), C21A(H21A)
;
_shelx_shelxl_version_number 2014/7
_olex2_submission_special_instructions 'No special instructions were received'
_oxdiff_exptl_absorpt_empirical_details
;
Empirical correction (ABSPACK) includes:
- Absorption correction using spherical harmonics
- Frame scaling
;
_oxdiff_exptl_absorpt_empirical_full_max 1.258
_oxdiff_exptl_absorpt_empirical_full_min 0.835

loop_
_space_group_symop_operation_xyz
'x, y, z'
'-x, -y, z+1/2'
'x+1/2, -y, z'
'-x+1/2, y, z+1/2'

loop_
_atom_site_label
_atom_site_type_symbol
_atom_site_fract_x
_atom_site_fract_y
_atom_site_fract_z
_atom_site_U_iso_or_equiv
_atom_site_adp_type
_atom_site_occupancy
_atom_site_site_symmetry_order
_atom_site_calc_flag
_atom_site_refinement_flags_posn
F1 F 0.0590(2) -0.1222(2) 0.43906(4) 0.0222(4) Uani 1 1 d .
F1A F 0.6839(2) 0.3775(2) 0.56070(4) 0.0226(5) Uani 1 1 d .
F2 F 0.2823(2) -0.1263(2) 0.43801(4) 0.0231(4) Uani 1 1 d .
F2A F 0.4606(2) 0.3736(2) 0.56179(4) 0.0227(5) Uani 1 1 d .
F3 F 0.0654(2) 0.1141(2) 0.46314(4) 0.0244(5) Uani 1 1 d .
F3A F 0.6777(2) 0.6138(2) 0.53654(4) 0.0239(5) Uani 1 1 d .
F4 F 0.2882(2) 0.1163(2) 0.46098(4) 0.0269(5) Uani 1 1 d .
F4A F 0.4550(2) 0.6159(2) 0.53874(4) 0.0259(5) Uani 1 1 d .
F5 F 0.0736(2) -0.1217(2) 0.48762(4) 0.0268(5) Uani 1 1 d .
F5A F 0.6697(2) 0.3789(2) 0.51213(4) 0.0265(5) Uani 1 1 d .
F6 F 0.2960(2) -0.1210(2) 0.48577(4) 0.0302(5) Uani 1 1 d .
F6A F 0.4470(2) 0.3785(2) 0.51404(4) 0.0295(5) Uani 1 1 d .
F7 F 0.0772(2) 0.1172(2) 0.51095(4) 0.0272(5) Uani 1 1 d .
F7A F 0.6657(2) 0.6174(2) 0.48885(4) 0.0269(5) Uani 1 1 d .
F8 F 0.2997(2) 0.1226(2) 0.50870(4) 0.0302(5) Uani 1 1 d .
F8A F 0.4431(3) 0.6224(2) 0.49113(4) 0.0305(5) Uani 1 1 d .
F9 F 0.0883(2) -0.1160(2) 0.53564(4) 0.0276(5) Uani 1 1 d .
F9A F 0.4326(2) 0.3826(2) 0.46695(4) 0.0296(5) Uani 1 1 d .
F10 F 0.3106(2) -0.1176(2) 0.53275(4) 0.0300(5) Uani 1 1 d .
F10A F 0.6552(2) 0.3837(2) 0.46417(4) 0.0279(5) Uani 1 1 d .
F11 F 0.0992(3) 0.1240(2) 0.55898(4) 0.0304(5) Uani 1 1 d .
F11A F 0.4221(3) 0.6222(2) 0.44351(4) 0.0320(5) Uani 1 1 d .
F12 F 0.3216(3) 0.1223(2) 0.55629(4) 0.0322(5) Uani 1 1 d .
F12A F 0.6445(2) 0.6236(2) 0.44077(4) 0.0290(5) Uani 1 1 d .
F13 F 0.2399(3) 0.0456(3) 0.59931(4) 0.0370(6) Uani 1 1 d .
F13A F 0.4223(3) 0.3790(3) 0.41962(4) 0.0400(6) Uani 1 1 d .
F14 F 0.1041(3) -0.1015(3) 0.58486(4) 0.0436(7) Uani 1 1 d .
F14A F 0.6396(3) 0.3972(3) 0.41502(4) 0.0418(6) Uani 1 1 d .
F15 F 0.3205(3) -0.1221(3) 0.58001(4) 0.0391(6) Uani 1 1 d .
F15A F 0.5046(3) 0.5458(3) 0.40040(4) 0.0367(6) Uani 1 1 d .
O1 O 0.0549(2) 0.0925(2) 0.41080(4) 0.0205(5) Uani 1 1 d .
O1A O 0.6882(2) 0.5918(3) 0.58903(4) 0.0203(5) Uani 1 1 d .
N1 N 0.2885(3) 0.8439(3) 0.33575(6) 0.0254(7) Uani 1 1 d .
N1A N 0.0165(3) 0.8721(3) 0.71980(6) 0.0224(7) Uani 1 1 d .
N2 N 0.5436(3) 0.6514(3) 0.30444(5) 0.0191(6) Uani 1 1 d .
N2A N 0.1984(3) 1.1516(3) 0.69513(5) 0.0191(6) Uani 1 1 d .
N3 N 0.7140(4) 0.3780(4) 0.27625(7) 0.0285(8) Uani 1 1 d .
N3A N 0.4517(3) 1.3475(3) 0.66376(6) 0.0238(7) Uani 1 1 d .
N4 N 0.2865(3) 0.0653(3) 0.40546(6) 0.0183(6) Uani 1 1 d .
H4 H 0.3530 0.0161 0.4102 0.022 Uiso 1 1 calc R
N4A N 0.4570(3) 0.5655(3) 0.59431(5) 0.0177(6) Uani 1 1 d .
H4AA H 0.3902 0.5166 0.5896 0.021 Uiso 1 1 calc R
C1 C 0.2367(4) 0.9674(4) 0.33546(8) 0.0264(8) Uani 1 1 d .
H1 H 0.1648 0.9871 0.3459 0.032 Uiso 1 1 calc R
C1A C -0.0775(4) 0.8483(4) 0.73687(7) 0.0264(8) Uani 1 1 d .
H1A H -0.1043 0.7609 0.7395 0.032 Uiso 1 1 calc R
C2 C 0.2854(4) 1.0675(4) 0.32035(7) 0.0252(8) Uani 1 1 d .
H2 H 0.2481 1.1524 0.3208 0.030 Uiso 1 1 calc R
C2A C -0.1372(4) 0.9465(4) 0.75088(7) 0.0248(8) Uani 1 1 d .
H2A H -0.2014 0.9254 0.7627 0.030 Uiso 1 1 calc R
C3 C 0.3908(4) 1.0370(4) 0.30468(7) 0.0259(8) Uani 1 1 d .
H3 H 0.4261 1.1015 0.2944 0.031 Uiso 1 1 calc R
C3A C -0.0992(5) 1.0752(5) 0.74694(8) 0.0319(10) Uani 1 1 d .
H3A H -0.1357 1.1432 0.7563 0.038 Uiso 1 1 calc R
C4 C 0.4432(4) 0.9100(4) 0.30444(7) 0.0240(8) Uani 1 1 d .
H4A H 0.5128 0.8875 0.2937 0.029 Uiso 1 1 calc R
C4A C -0.0059(4) 1.1034(4) 0.72885(8) 0.0284(9) Uani 1 1 d .
H4AB H 0.0190 1.1907 0.7256 0.034 Uiso 1 1 calc R
C5 C 0.3909(4) 0.8152(3) 0.32044(6) 0.0194(7) Uani 1 1 d .
C5A C 0.0503(4) 0.9992(3) 0.71564(9) 0.0181(10) Uani 1 1 d .
C6 C 0.4452(4) 0.6778(4) 0.32071(6) 0.0194(7) Uani 1 1 d .
C6A C 0.1534(4) 1.0259(4) 0.69648(7) 0.0181(7) Uani 1 1 d .
C7 C 0.3947(4) 0.5821(4) 0.33681(6) 0.0193(7) Uani 1 1 d .
H7 H 0.3278 0.6043 0.3480 0.023 Uiso 1 1 calc R
C7A C 0.1992(3) 0.9254(3) 0.68119(6) 0.0170(7) Uani 1 1 d .
H7A H 0.1651 0.8396 0.6827 0.020 Uiso 1 1 calc R
C8 C 0.4459(4) 0.4535(4) 0.33579(7) 0.0181(7) Uani 1 1 d .
C8A C 0.2973(4) 0.9553(4) 0.66354(6) 0.0178(7) Uani 1 1 d .
C9 C 0.5453(4) 0.4252(4) 0.31828(6) 0.0197(7) Uani 1 1 d .
H9 H 0.5803 0.3398 0.3168 0.024 Uiso 1 1 calc R
C9A C 0.3454(4) 1.0858(4) 0.66243(7) 0.0181(7) Uani 1 1 d .
H9A H 0.4102 1.1097 0.6509 0.022 Uiso 1 1 calc R
C10 C 0.5909(4) 0.5260(4) 0.30325(7) 0.0188(7) Uani 1 1 d .
C10A C 0.2957(3) 1.1798(3) 0.67863(6) 0.0174(7) Uani 1 1 d .
C11 C 0.6979(5) 0.5029(3) 0.28432(9) 0.0197(10) Uani 1 1 d .
C11A C 0.3492(3) 1.3192(3) 0.67925(6) 0.0185(7) Uani 1 1 d .
C12 C 0.7758(4) 0.6081(4) 0.27585(7) 0.0256(9) Uani 1 1 d .
H12 H 0.7629 0.6931 0.2820 0.031 Uiso 1 1 calc R
C12A C 0.2971(4) 1.4115(4) 0.69543(7) 0.0225(8) Uani 1 1 d .
H12A H 0.2266 1.3884 0.7059 0.027 Uiso 1 1 calc R
C13 C 0.8732(4) 0.5852(5) 0.25807(8) 0.0311(9) Uani 1 1 d .
H13 H 0.9265 0.6544 0.2521 0.037 Uiso 1 1 calc R
C13A C 0.3514(4) 1.5390(4) 0.69578(7) 0.0250(8) Uani 1 1 d .
H13A H 0.3174 1.6026 0.7064 0.030 Uiso 1 1 calc R
C14 C 0.8893(4) 0.4578(5) 0.24943(8) 0.0310(9) Uani 1 1 d .
H14 H 0.9526 0.4392 0.2373 0.037 Uiso 1 1 calc R
C14A C 0.4569(4) 1.5697(4) 0.68006(7) 0.0248(8) Uani 1 1 d .
H14A H 0.4960 1.6538 0.6799 0.030 Uiso 1 1 calc R
C15 C 0.8097(4) 0.3594(4) 0.25912(8) 0.0333(9) Uani 1 1 d .
H15 H 0.8228 0.2734 0.2534 0.040 Uiso 1 1 calc R
C15A C 0.5019(4) 1.4713(4) 0.66474(8) 0.0262(8) Uani 1 1 d .
H15A H 0.5728 1.4924 0.6542 0.031 Uiso 1 1 calc R
C16 C 0.3991(4) 0.3491(3) 0.35291(6) 0.0176(7) Uani 1 1 d .
C16A C 0.3452(4) 0.8520(3) 0.64646(6) 0.0179(7) Uani 1 1 d .
C17 C 0.2652(4) 0.3461(3) 0.36156(6) 0.0191(7) Uani 1 1 d .
H17 H 0.2030 0.4092 0.3561 0.023 Uiso 1 1 calc R
C17A C 0.2545(4) 0.7536(4) 0.63860(6) 0.0195(7) Uani 1 1 d .
H17A H 0.1658 0.7521 0.6446 0.023 Uiso 1 1 calc R
C18 C 0.2225(4) 0.2508(3) 0.37814(6) 0.0191(7) Uani 1 1 d .
H18 H 0.1323 0.2489 0.3834 0.023 Uiso 1 1 calc R
C18A C 0.2948(4) 0.6590(4) 0.62206(6) 0.0197(7) Uani 1 1 d .
H18A H 0.2330 0.5946 0.6170 0.024 Uiso 1 1 calc R
C19 C 0.3165(4) 0.1582(3) 0.38677(6) 0.0175(7) Uani 1 1 d .
C19A C 0.4277(3) 0.6592(3) 0.61290(6) 0.0166(6) Uani 1 1 d .
C20 C 0.4492(4) 0.1577(4) 0.37771(6) 0.0194(7) Uani 1 1 d .
H20 H 0.5107 0.0931 0.3828 0.023 Uiso 1 1 calc R
C20A C 0.5216(4) 0.7524(3) 0.62127(6) 0.0193(7) Uani 1 1 d .
H20A H 0.6118 0.7504 0.6159 0.023 Uiso 1 1 calc R
C21 C 0.4905(3) 0.2528(3) 0.36116(6) 0.0195(7) Uani 1 1 d .
H21 H 0.5800 0.2525 0.3555 0.023 Uiso 1 1 calc R
C21A C 0.4789(3) 0.8486(3) 0.63770(6) 0.0190(7) Uani 1 1 d .
H21A H 0.5410 0.9123 0.6430 0.023 Uiso 1 1 calc R
C22 C 0.1658(4) 0.0464(4) 0.41638(6) 0.0166(7) Uani 1 1 d .
C22A C 0.5776(3) 0.5456(4) 0.58346(6) 0.0166(7) Uani 1 1 d .
C23 C 0.1723(4) -0.0459(4) 0.43889(7) 0.0174(7) Uani 1 1 d .
C23A C 0.5708(3) 0.4540(4) 0.56091(7) 0.0176(7) Uani 1 1 d .
C24 C 0.1779(4) 0.0371(4) 0.46261(7) 0.0169(7) Uani 1 1 d .
C24A C 0.5657(4) 0.5375(4) 0.53725(7) 0.0170(7) Uani 1 1 d .
C25 C 0.1850(4) -0.0433(4) 0.48648(7) 0.0172(7) Uani 1 1 d .
C25A C 0.5579(4) 0.4557(4) 0.51331(7) 0.0177(7) Uani 1 1 d .
C26 C 0.1909(4) 0.0426(4) 0.50994(7) 0.0183(7) Uani 1 1 d .
C26A C 0.5523(4) 0.5422(4) 0.48983(7) 0.0176(7) Uani 1 1 d .
C27 C 0.1999(4) -0.0390(4) 0.53380(7) 0.0188(7) Uani 1 1 d .
C27A C 0.5428(4) 0.4607(4) 0.46594(7) 0.0177(7) Uani 1 1 d .
C28 C 0.2106(4) 0.0458(4) 0.55724(7) 0.0205(7) Uani 1 1 d .
C28A C 0.5340(4) 0.5462(4) 0.44253(7) 0.0203(7) Uani 1 1 d .
C29 C 0.2189(4) -0.0359(5) 0.58075(7) 0.0248(8) Uani 1 1 d .
C29A C 0.5250(4) 0.4630(5) 0.41882(7) 0.0248(8) Uani 1 1 d .

loop_
_atom_site_aniso_label
_atom_site_aniso_U_11
_atom_site_aniso_U_22
_atom_site_aniso_U_33
_atom_site_aniso_U_23
_atom_site_aniso_U_13
_atom_site_aniso_U_12
F1 0.0225(11) 0.0194(10) 0.0248(10) 0.0021(8) 0.0005(9) -0.0086(8)
F1A 0.0229(11) 0.0208(11) 0.0240(10) -0.0016(8) 0.0012(8) 0.0083(8)
F2 0.0249(11) 0.0203(10) 0.0240(10) 0.0032(8) 0.0047(8) 0.0079(8)
F2A 0.0254(11) 0.0192(10) 0.0234(10) -0.0021(8) 0.0049(8) -0.0069(8)
F3 0.0266(12) 0.0243(11) 0.0222(11) 0.0006(8) -0.0003(9) 0.0109(9)
F3A 0.0272(11) 0.0231(11) 0.0214(10) -0.0015(8) 0.0007(9) -0.0112(9)
F4 0.0291(12) 0.0290(12) 0.0225(10) 0.0018(9) 0.0017(9) -0.0155(9)
F4A 0.0285(12) 0.0272(11) 0.0220(10) -0.0009(8) 0.0021(9) 0.0141(9)
F5 0.0322(13) 0.0256(11) 0.0228(11) 0.0027(9) 0.0018(9) -0.0159(9)
F5A 0.0334(13) 0.0250(11) 0.0212(11) -0.0025(9) 0.0019(9) 0.0143(9)
F6 0.0327(13) 0.0351(13) 0.0229(11) 0.0014(9) 0.0014(10) 0.0198(10)
F6A 0.0326(13) 0.0330(12) 0.0228(11) -0.0011(9) 0.0003(9) -0.0198(10)
F7 0.0329(13) 0.0267(11) 0.0219(11) 0.0000(9) -0.0009(9) 0.0169(10)
F7A 0.0311(12) 0.0271(11) 0.0224(11) -0.0010(9) 0.0009(9) -0.0146(9)
F8 0.0323(13) 0.0350(12) 0.0233(11) 0.0021(9) 0.0003(9) -0.0202(10)
F8A 0.0353(13) 0.0333(12) 0.0230(11) -0.0019(9) 0.0004(9) 0.0204(10)
F9 0.0319(12) 0.0263(11) 0.0245(11) 0.0036(9) 0.0020(10) -0.0126(9)
F9A 0.0327(13) 0.0332(12) 0.0227(11) -0.0022(9) 0.0007(9) -0.0197(10)
F10 0.0320(12) 0.0342(12) 0.0238(11) 0.0017(9) 0.0017(9) 0.0189(10)
F10A 0.0351(13) 0.0265(11) 0.0221(11) -0.0030(9) 0.0034(9) 0.0125(10)
F11 0.0356(13) 0.0304(12) 0.0253(11) -0.0020(9) 0.0002(10) 0.0156(10)
F11A 0.0344(13) 0.0345(12) 0.0272(11) 0.0021(9) -0.0013(10) 0.0157(10)
F12 0.0331(13) 0.0352(13) 0.0283(12) -0.0004(9) -0.0010(10) -0.0158(10)
F12A 0.0354(13) 0.0273(12) 0.0242(11) 0.0015(9) 0.0013(10) -0.0167(10)
F13 0.0557(17) 0.0344(13) 0.0207(12) -0.0043(11) -0.0043(11) 0.0075(13)
F13A 0.0498(16) 0.0439(14) 0.0261(11) -0.0057(10) -0.0013(11) -0.0261(12)
F14 0.0438(16) 0.0573(17) 0.0297(13) 0.0149(11) 0.0049(11) -0.0158(13)
F14A 0.0429(15) 0.0539(16) 0.0286(12) -0.0141(11) 0.0025(11) 0.0154(13)
F15 0.0482(16) 0.0419(14) 0.0272(12) 0.0060(10) -0.0005(11) 0.0244(12)
F15A 0.0525(16) 0.0358(14) 0.0218(12) 0.0043(11) -0.0033(10) -0.0064(13)
O1 0.0169(12) 0.0221(12) 0.0225(12) 0.0029(10) -0.0005(9) -0.0020(10)
O1A 0.0162(13) 0.0215(13) 0.0231(12) -0.0021(10) 0.0003(9) 0.0017(10)
N1 0.0244(17) 0.0210(16) 0.0308(16) -0.0004(13) 0.0043(13) 0.0020(13)
N1A 0.0204(16) 0.0209(16) 0.0259(16) 0.0009(12) 0.0044(12) -0.0016(12)
N2 0.0177(15) 0.0186(15) 0.0210(14) 0.0013(12) -0.0004(11) 0.0015(12)
N2A 0.0165(14) 0.0200(15) 0.0207(14) -0.0023(12) 0.0000(12) -0.0004(11)
N3 0.0250(17) 0.0270(18) 0.0333(17) -0.0002(13) 0.0074(14) 0.0013(14)
N3A 0.0224(16) 0.0202(15) 0.0288(16) -0.0004(12) 0.0045(12) -0.0009(12)
N4 0.0151(14) 0.0186(15) 0.0213(14) 0.0045(11) 0.0010(11) 0.0008(11)
N4A 0.0153(15) 0.0166(14) 0.0211(14) -0.0039(11) 0.0014(11) -0.0012(11)
C1 0.028(2) 0.0211(18) 0.030(2) -0.0030(17) 0.0060(17) -0.0013(18)
C1A 0.0238(19) 0.0257(19) 0.0298(18) 0.0023(15) 0.0047(15) -0.0019(15)
C2 0.026(2) 0.0168(19) 0.032(2) -0.0014(15) -0.0034(15) -0.0007(14)
C2A 0.0186(19) 0.036(2) 0.0199(18) -0.0005(16) 0.0017(14) -0.0001(17)
C3 0.028(2) 0.0193(19) 0.030(2) 0.0072(16) -0.0007(16) 0.0003(18)
C3A 0.033(2) 0.032(2) 0.031(2) -0.0077(17) 0.0113(17) 0.0060(17)
C4 0.0203(19) 0.023(2) 0.0292(19) 0.0036(16) 0.0014(15) 0.0002(15)
C4A 0.034(2) 0.0191(19) 0.032(2) -0.0044(15) 0.0069(17) 0.0003(16)
C5 0.0185(17) 0.0167(17) 0.0229(16) -0.0003(13) -0.0008(13) -0.0032(14)
C5A 0.014(2) 0.022(3) 0.018(2) -0.0010(11) 0.0000(17) 0.0014(13)
C6 0.0158(16) 0.0217(17) 0.0207(16) 0.0021(13) -0.0011(13) -0.0020(14)
C6A 0.0184(19) 0.0188(16) 0.0173(17) -0.0008(14) -0.0025(15) 0.0009(16)
C7 0.0170(18) 0.0197(18) 0.0213(16) 0.0004(14) 0.0018(14) -0.0026(14)
C7A 0.0132(16) 0.0166(17) 0.0210(16) -0.0017(13) -0.0006(13) 0.0017(13)
C8 0.0156(19) 0.021(2) 0.0182(17) 0.0015(15) -0.0031(14) -0.0042(15)
C8A 0.0149(19) 0.020(2) 0.0185(17) -0.0006(14) -0.0008(13) -0.0002(14)
C9 0.0196(18) 0.0171(17) 0.0223(18) 0.0012(13) -0.0011(14) 0.0008(14)
C9A 0.0132(18) 0.0190(18) 0.0221(17) -0.0012(14) 0.0005(13) -0.0014(14)
C10 0.0148(18) 0.0209(17) 0.0205(18) 0.0016(15) -0.0022(15) 0.0003(16)
C10A 0.0131(16) 0.0176(17) 0.0216(16) 0.0009(13) -0.0012(13) 0.0007(13)
C11 0.020(2) 0.021(3) 0.018(2) 0.0017(12) -0.0045(17) 0.0022(13)
C11A 0.0158(16) 0.0180(17) 0.0217(16) 0.0004(13) -0.0018(13) 0.0003(13)
C12 0.0234(19) 0.027(2) 0.0263(18) 0.0039(15) 0.0018(15) -0.0012(16)
C12A 0.0214(19) 0.021(2) 0.0250(18) -0.0008(15) 0.0028(14) 0.0011(15)
C13 0.027(2) 0.034(2) 0.032(2) 0.0114(17) 0.0065(17) -0.0025(18)
C13A 0.027(2) 0.019(2) 0.0286(19) -0.0024(16) -0.0004(16) 0.0013(18)
C14 0.025(2) 0.045(3) 0.0235(19) 0.0052(18) 0.0055(16) 0.006(2)
C14A 0.023(2) 0.0183(19) 0.033(2) 0.0033(15) -0.0040(15) -0.0029(14)
C15 0.029(2) 0.034(2) 0.037(2) -0.0060(17) 0.0102(17) 0.0054(17)
C15A 0.022(2) 0.0211(18) 0.035(2) 0.0041(18) 0.0036(16) -0.0065(18)
C16 0.0190(17) 0.0148(16) 0.0190(15) 0.0010(13) 0.0011(13) -0.0006(13)
C16A 0.0185(17) 0.0185(17) 0.0167(15) 0.0007(13) 0.0003(13) 0.0017(14)
C17 0.0184(17) 0.0174(17) 0.0214(16) 0.0001(13) 0.0003(13) 0.0024(13)
C17A 0.0155(16) 0.0224(17) 0.0207(17) -0.0013(13) 0.0032(13) -0.0004(14)
C18 0.0148(16) 0.0198(17) 0.0226(16) 0.0002(13) 0.0026(13) -0.0002(13)
C18A 0.0175(17) 0.0207(17) 0.0210(16) -0.0017(13) 0.0001(13) -0.0013(13)
C19 0.0182(17) 0.0167(17) 0.0178(15) 0.0002(13) 0.0012(13) -0.0013(14)
C19A 0.0169(17) 0.0169(16) 0.0161(15) -0.0006(12) 0.0002(13) 0.0046(13)
C20 0.0157(17) 0.0206(17) 0.0219(17) 0.0040(13) 0.0004(13) 0.0020(13)
C20A 0.0164(16) 0.0198(17) 0.0217(16) -0.0015(13) 0.0022(13) -0.0001(13)
C21 0.0143(17) 0.0224(18) 0.0219(17) 0.0014(13) 0.0016(13) -0.0003(14)
C21A 0.0176(17) 0.0166(17) 0.0228(17) -0.0027(13) -0.0004(13) -0.0005(13)
C22 0.0175(18) 0.0157(18) 0.0166(16) -0.0009(13) 0.0001(12) -0.0035(14)
C22A 0.0141(18) 0.0150(18) 0.0206(18) 0.0025(14) 0.0003(13) 0.0014(14)
C23 0.0162(18) 0.0146(19) 0.0215(19) 0.0021(14) 0.0016(13) 0.0018(14)
C23A 0.0129(17) 0.0176(19) 0.0224(19) 0.0015(14) 0.0022(13) 0.0017(14)
C24 0.0141(18) 0.0162(17) 0.0205(19) 0.0019(15) 0.0013(13) -0.0021(15)
C24A 0.0141(18) 0.0155(16) 0.0215(19) -0.0017(16) 0.0017(13) 0.0012(15)
C25 0.0144(18) 0.0175(18) 0.0197(18) 0.0022(15) 0.0006(13) 0.0018(15)
C25A 0.0144(18) 0.0150(18) 0.0237(19) -0.0004(15) 0.0022(13) -0.0007(15)
C26 0.0164(18) 0.0161(18) 0.0225(19) 0.0022(15) 0.0003(13) -0.0007(15)
C26A 0.0145(17) 0.0169(18) 0.0215(19) -0.0016(15) 0.0015(13) 0.0013(14)
C27 0.0175(18) 0.0165(17) 0.0222(19) 0.0019(16) 0.0010(14) 0.0012(15)
C27A 0.0139(18) 0.0172(18) 0.0219(19) -0.0023(15) 0.0027(14) -0.0003(15)
C28 0.0174(18) 0.020(2) 0.0241(19) -0.0001(15) 0.0009(14) 0.0033(15)
C28A 0.0181(18) 0.019(2) 0.0235(19) -0.0008(15) 0.0018(14) -0.0009(15)
C29 0.026(2) 0.0270(19) 0.021(2) -0.0012(17) -0.0009(15) 0.0038(18)
C29A 0.028(2) 0.0257(19) 0.0210(19) -0.0022(17) 0.0001(15) -0.0054(18)

loop_
_atom_type_symbol
_atom_type_description
_atom_type_scat_dispersion_real
_atom_type_scat_dispersion_imag
_atom_type_scat_source
C C 0.0181 0.0091 'International Tables Vol C Tables 4.2.6.8 and 6.1.1.4'
H H 0.0000 0.0000 'International Tables Vol C Tables 4.2.6.8 and 6.1.1.4'
F F 0.0727 0.0534 'International Tables Vol C Tables 4.2.6.8 and 6.1.1.4'
N N 0.0311 0.0180 'International Tables Vol C Tables 4.2.6.8 and 6.1.1.4'
O O 0.0492 0.0322 'International Tables Vol C Tables 4.2.6.8 and 6.1.1.4'

loop_
_exptl_crystal_face_index_h
_exptl_crystal_face_index_k
_exptl_crystal_face_index_l
_exptl_crystal_face_perp_dist
0 0 -36 0.0071
0 0 36 0.0165
-5 4 -1 0.1189
-6 0 2 0.0921
5 -4 -4 0.0771
4 5 2 0.0706
1 6 3 0.0645
-2 -6 -3 0.0746

loop_
_geom_angle_atom_site_label_1
_geom_angle_atom_site_label_2
_geom_angle_atom_site_label_3
_geom_angle
C5 N1 C1 118.3(3)
C1A N1A C5A 117.4(4)
C6 N2 C10 117.7(3)
C6A N2A C10A 117.9(3)
C11 N3 C15 116.5(4)
C15A N3A C11A 116.3(3)
C19 N4 H4 116.5
C22 N4 H4 116.5
C22 N4 C19 127.0(3)
C19A N4A H4AA 116.6
C22A N4A H4AA 116.6
C22A N4A C19A 126.8(3)
N1 C1 H1 118.4
N1 C1 C2 123.2(4)
C2 C1 H1 118.4
N1A C1A H1A 118.1
N1A C1A C2A 123.7(4)
C2A C1A H1A 118.1
C1 C2 H2 121.0
C3 C2 C1 118.0(4)
C3 C2 H2 121.0
C1A C2A H2A 120.8
C3A C2A C1A 118.3(4)
C3A C2A H2A 120.8
C2 C3 H3 120.3
C4 C3 C2 119.4(4)
C4 C3 H3 120.3
C2A C3A H3A 120.4
C2A C3A C4A 119.3(4)
C4A C3A H3A 120.4
C3 C4 H4A 120.3
C3 C4 C5 119.5(4)
C5 C4 H4A 120.3
C3A C4A H4AB 120.5
C3A C4A C5A 119.0(4)
C5A C4A H4AB 120.5
N1 C5 C4 121.6(3)
N1 C5 C6 117.6(3)
C4 C5 C6 120.8(3)
N1A C5A C4A 122.2(4)
N1A C5A C6A 117.5(4)
C4A C5A C6A 120.3(3)
N2 C6 C5 115.8(3)
N2 C6 C7 122.7(3)
C7 C6 C5 121.5(3)
N2A C6A C5A 115.6(3)
N2A C6A C7A 123.1(4)
C7A C6A C5A 121.2(3)
C6 C7 H7 120.4
C8 C7 C6 119.3(3)
C8 C7 H7 120.4
C6A C7A H7A 120.4
C6A C7A C8A 119.1(3)
C8A C7A H7A 120.4
C7 C8 C9 117.8(3)
C7 C8 C16 121.5(3)
C9 C8 C16 120.7(3)
C7A C8A C16A 120.6(3)
C9A C8A C7A 117.6(3)
C9A C8A C16A 121.8(3)
C8 C9 H9 120.4
C10 C9 C8 119.2(3)
C10 C9 H9 120.4
C8A C9A H9A 120.2
C10A C9A C8A 119.6(3)
C10A C9A H9A 120.2
N2 C10 C9 123.2(4)
N2 C10 C11 114.8(3)
C9 C10 C11 121.9(4)
N2A C10A C9A 122.6(3)
N2A C10A C11A 115.4(3)
C9A C10A C11A 122.0(3)
N3 C11 C10 117.3(4)
N3 C11 C12 122.6(4)
C12 C11 C10 120.1(4)
N3A C11A C10A 116.3(3)
N3A C11A C12A 122.7(3)
C12A C11A C10A 120.9(3)
C11 C12 H12 120.4
C11 C12 C13 119.3(4)
C13 C12 H12 120.4
C11A C12A H12A 120.4
C11A C12A C13A 119.2(4)
C13A C12A H12A 120.4
C12 C13 H13 120.7
C14 C13 C12 118.6(4)
C14 C13 H13 120.7
C12A C13A H13A 120.6
C14A C13A C12A 118.9(4)
C14A C13A H13A 120.6
C13 C14 H14 120.9
C15 C14 C13 118.2(4)
C15 C14 H14 120.9
C13A C14A H14A 121.2
C15A C14A C13A 117.6(4)
C15A C14A H14A 121.2
N3 C15 C14 124.8(4)
N3 C15 H15 117.6
C14 C15 H15 117.6
N3A C15A C14A 125.3(4)
N3A C15A H15A 117.3
C14A C15A H15A 117.3
C17 C16 C8 121.5(3)
C17 C16 C21 118.3(3)
C21 C16 C8 120.1(3)
C17A C16A C8A 119.7(3)
C21A C16A C8A 122.3(3)
C21A C16A C17A 118.0(3)
C16 C17 H17 119.2
C18 C17 C16 121.5(3)
C18 C17 H17 119.2
C16A C17A H17A 119.5
C18A C17A C16A 121.0(3)
C18A C17A H17A 119.5
C17 C18 H18 120.3
C17 C18 C19 119.3(3)
C19 C18 H18 120.3
C17A C18A H18A 119.8
C17A C18A C19A 120.4(3)
C19A C18A H18A 119.8
C18 C19 N4 123.5(3)
C20 C19 N4 116.8(3)
C20 C19 C18 119.6(3)
C18A C19A N4A 116.6(3)
C20A C19A N4A 123.6(3)
C20A C19A C18A 119.7(3)
C19 C20 H20 119.8
C21 C20 C19 120.5(3)
C21 C20 H20 119.8
C19A C20A H20A 120.4
C19A C20A C21A 119.2(3)
C21A C20A H20A 120.4
C16 C21 H21 119.7
C20 C21 C16 120.6(3)
C20 C21 H21 119.7
C16A C21A H21A 119.2
C20A C21A C16A 121.6(3)
C20A C21A H21A 119.2
O1 C22 N4 128.0(3)
O1 C22 C23 117.8(3)
N4 C22 C23 114.2(3)
O1A C22A N4A 127.8(3)
O1A C22A C23A 117.9(3)
N4A C22A C23A 114.2(3)
F1 C23 F2 108.3(3)
F1 C23 C22 108.2(3)
F1 C23 C24 109.2(3)
F2 C23 C22 111.3(3)
F2 C23 C24 109.0(3)
C22 C23 C24 110.8(3)
F1A C23A F2A 108.2(3)
F1A C23A C22A 108.2(3)
F1A C23A C24A 109.2(3)
F2A C23A C22A 111.2(3)
F2A C23A C24A 109.2(3)
C22A C23A C24A 110.8(3)
F3 C24 C23 107.4(3)
F3 C24 C25 108.6(3)
F4 C24 F3 108.4(3)
F4 C24 C23 106.9(3)
F4 C24 C25 109.3(3)
C25 C24 C23 116.0(3)
F3A C24A F4A 108.9(3)
F3A C24A C23A 108.0(3)
F3A C24A C25A 108.6(3)
F4A C24A C23A 107.0(3)
F4A C24A C25A 108.9(3)
C23A C24A C25A 115.4(3)
F5 C25 C24 108.1(3)
F5 C25 C26 108.4(3)
F6 C25 F5 108.4(3)
F6 C25 C24 108.5(3)
F6 C25 C26 108.6(3)
C24 C25 C26 114.8(3)
F5A C25A C24A 107.8(3)
F5A C25A C26A 108.0(3)
F6A C25A F5A 109.2(3)
F6A C25A C24A 108.8(3)
F6A C25A C26A 108.7(3)
C24A C25A C26A 114.3(3)
F7 C26 C25 108.3(3)
F7 C26 C27 107.9(3)
F8 C26 F7 108.9(3)
F8 C26 C25 108.7(3)
F8 C26 C27 108.4(3)
C27 C26 C25 114.4(3)
F7A C26A C25A 108.6(3)
F7A C26A C27A 108.2(3)
F8A C26A F7A 108.6(3)
F8A C26A C25A 108.6(3)
F8A C26A C27A 108.4(3)
C27A C26A C25A 114.3(3)
F9 C27 C26 108.8(3)
F9 C27 C28 108.0(3)
F10 C27 F9 108.5(3)
F10 C27 C26 108.7(3)
F10 C27 C28 107.8(3)
C28 C27 C26 114.8(3)
F9A C27A F10A 108.8(3)
F9A C27A C26A 108.9(3)
F9A C27A C28A 108.4(3)
F10A C27A C26A 108.4(3)
F10A C27A C28A 107.6(3)
C28A C27A C26A 114.6(3)
F11 C28 C27 109.0(3)
F11 C28 C29 107.1(3)
F12 C28 F11 108.9(3)
F12 C28 C27 109.8(3)
F12 C28 C29 107.4(3)
C29 C28 C27 114.4(4)
F11A C28A C27A 109.2(3)
F11A C28A C29A 107.2(3)
F12A C28A F11A 109.3(3)
F12A C28A C27A 109.8(3)
F12A C28A C29A 107.4(3)
C27A C28A C29A 113.9(4)
F13 C29 C28 109.2(4)
F14 C29 F13 107.9(3)
F14 C29 C28 111.5(3)
F15 C29 F13 108.3(3)
F15 C29 F14 108.4(4)
F15 C29 C28 111.4(3)
F13A C29A F14A 109.4(4)
F13A C29A F15A 108.3(3)
F13A C29A C28A 111.2(3)
F14A C29A F15A 108.7(3)
F14A C29A C28A 110.9(3)
F15A C29A C28A 108.4(4)

loop_
_geom_bond_atom_site_label_1
_geom_bond_atom_site_label_2
_geom_bond_distance
F1 C23 1.349(4)
F1A C23A 1.348(4)
F2 C23 1.349(4)
F2A C23A 1.350(4)
F3 C24 1.347(4)
F3A C24A 1.339(4)
F4 C24 1.345(4)
F4A C24A 1.343(4)
F5 C25 1.347(4)
F5A C25A 1.342(4)
F6 C25 1.339(4)
F6A C25A 1.335(4)
F7 C26 1.344(4)
F7A C26A 1.345(4)
F8 C26 1.337(4)
F8A C26A 1.341(4)
F9 C27 1.344(4)
F9A C27A 1.336(4)
F10 C27 1.343(4)
F10A C27A 1.350(4)
F11 C28 1.348(4)
F11A C28A 1.337(4)
F12 C28 1.333(5)
F12A C28A 1.337(4)
F13 C29 1.330(5)
F13A C29A 1.314(5)
F14 C29 1.323(5)
F14A C29A 1.319(5)
F15 C29 1.320(5)
F15A C29A 1.331(5)
O1 C22 1.220(4)
O1A C22A 1.217(4)
N1 C1 1.343(5)
N1 C5 1.343(5)
N1A C1A 1.339(5)
N1A C5A 1.342(5)
N2 C6 1.344(5)
N2 C10 1.346(5)
N2A C6A 1.343(5)
N2A C10A 1.349(4)
N3 C11 1.344(5)
N3 C15 1.345(6)
N3A C11A 1.349(5)
N3A C15A 1.342(5)
N4 H4 0.8600
N4 C19 1.424(4)
N4 C22 1.340(5)
N4A H4AA 0.8600
N4A C19A 1.424(4)
N4A C22A 1.339(5)
C1 H1 0.9300
C1 C2 1.393(6)
C1A H1A 0.9300
C1A C2A 1.385(6)
C2 H2 0.9300
C2 C3 1.381(6)
C2A H2A 0.9300
C2A C3A 1.366(7)
C3 H3 0.9300
C3 C4 1.379(6)
C3A H3A 0.9300
C3A C4A 1.383(6)
C4 H4A 0.9300
C4 C5 1.399(5)
C4A H4AB 0.9300
C4A C5A 1.392(6)
C5 C6 1.482(5)
C5A C6A 1.487(6)
C6 C7 1.402(5)
C6A C7A 1.393(5)
C7 H7 0.9300
C7 C8 1.390(6)
C7A H7A 0.9300
C7A C8A 1.401(5)
C8 C9 1.401(5)
C8 C16 1.486(5)
C8A C9A 1.398(5)
C8A C16A 1.481(5)
C9 H9 0.9300
C9 C10 1.385(6)
C9A H9A 0.9300
C9A C10A 1.391(5)
C10 C11 1.498(6)
C10A C11A 1.499(5)
C11 C12 1.387(6)
C11A C12A 1.387(5)
C12 H12 0.9300
C12 C13 1.388(6)
C12A H12A 0.9300
C12A C13A 1.390(6)
C13 H13 0.9300
C13 C14 1.378(7)
C13A H13A 0.9300
C13A C14A 1.385(6)
C14 H14 0.9300
C14 C15 1.370(6)
C14A H14A 0.9300
C14A C15A 1.375(6)
C15 H15 0.9300
C15A H15A 0.9300
C16 C17 1.395(5)
C16 C21 1.396(5)
C16A C17A 1.399(5)
C16A C21A 1.395(5)
C17 H17 0.9300
C17 C18 1.391(5)
C17A H17A 0.9300
C17A C18A 1.379(5)
C18 H18 0.9300
C18 C19 1.394(5)
C18A H18A 0.9300
C18A C19A 1.396(5)
C19 C20 1.392(5)
C19A C20A 1.393(5)
C20 H20 0.9300
C20 C21 1.385(5)
C20A H20A 0.9300
C20A C21A 1.393(5)
C21 H21 0.9300
C21A H21A 0.9300
C22 C23 1.554(5)
C22A C23A 1.552(5)
C23 C24 1.556(5)
C23A C24A 1.555(5)
C24 C25 1.549(5)
C24A C25A 1.561(5)
C25 C26 1.560(5)
C25A C26A 1.564(5)
C26 C27 1.556(5)
C26A C27A 1.557(5)
C27 C28 1.555(5)
C27A C28A 1.557(5)
C28 C29 1.541(5)
C28A C29A 1.558(5)

loop_
_geom_torsion_atom_site_label_1
_geom_torsion_atom_site_label_2
_geom_torsion_atom_site_label_3
_geom_torsion_atom_site_label_4
_geom_torsion
F1 C23 C24 F3 -60.6(4)
F1 C23 C24 F4 -176.8(3)
F1 C23 C24 C25 61.0(4)
F1A C23A C24A F3A -60.3(4)
F1A C23A C24A F4A -177.4(3)
F1A C23A C24A C25A 61.3(4)
F2 C23 C24 F3 -178.8(3)
F2 C23 C24 F4 65.1(4)
F2 C23 C24 C25 -57.1(4)
F2A C23A C24A F3A -178.5(3)
F2A C23A C24A F4A 64.5(4)
F2A C23A C24A C25A -56.8(4)
F3 C24 C25 F5 61.9(4)
F3 C24 C25 F6 179.2(3)
F3 C24 C25 C26 -59.2(4)
F3A C24A C25A F5A 61.2(4)
F3A C24A C25A F6A 179.4(3)
F3A C24A C25A C26A -58.9(4)
F4 C24 C25 F5 -180.0(3)
F4 C24 C25 F6 -62.7(4)
F4 C24 C25 C26 58.9(4)
F4A C24A C25A F5A 179.6(3)
F4A C24A C25A F6A -62.1(4)
F4A C24A C25A C26A 59.5(4)
F5 C25 C26 F7 -60.5(4)
F5 C25 C26 F8 -178.8(3)
F5 C25 C26 C27 59.8(4)
F5A C25A C26A F7A -60.2(4)
F5A C25A C26A F8A -178.1(3)
F5A C25A C26A C27A 60.7(4)
F6 C25 C26 F7 -178.0(3)
F6 C25 C26 F8 63.7(4)
F6 C25 C26 C27 -57.7(4)
F6A C25A C26A F7A -178.5(3)
F6A C25A C26A F8A 63.5(4)
F6A C25A C26A C27A -57.6(4)
F7 C26 C27 F9 59.8(4)
F7 C26 C27 F10 177.9(3)
F7 C26 C27 C28 -61.3(4)
F7A C26A C27A F9A 178.2(3)
F7A C26A C27A F10A 60.0(4)
F7A C26A C27A C28A -60.2(4)
F8 C26 C27 F9 177.7(3)
F8 C26 C27 F10 -64.3(4)
F8 C26 C27 C28 56.6(4)
F8A C26A C27A F9A -64.1(4)
F8A C26A C27A F10A 177.7(3)
F8A C26A C27A C28A 57.5(4)
F9 C27 C28 F11 -61.7(4)
F9 C27 C28 F12 179.0(3)
F9 C27 C28 C29 58.2(4)
F9A C27A C28A F11A 61.4(4)
F9A C27A C28A F12A -178.8(3)
F9A C27A C28A C29A -58.4(4)
F10 C27 C28 F11 -178.8(3)
F10 C27 C28 F12 61.9(4)
F10 C27 C28 C29 -58.9(4)
F10A C27A C28A F11A 179.0(3)
F10A C27A C28A F12A -61.2(4)
F10A C27A C28A C29A 59.2(4)
F11 C28 C29 F13 -64.5(4)
F11 C28 C29 F14 54.6(5)
F11 C28 C29 F15 175.8(3)
F11A C28A C29A F13A -65.8(4)
F11A C28A C29A F14A 172.3(3)
F11A C28A C29A F15A 53.1(4)
F12 C28 C29 F13 52.3(4)
F12 C28 C29 F14 171.4(3)
F12 C28 C29 F15 -67.3(4)
F12A C28A C29A F13A 176.9(3)
F12A C28A C29A F14A 55.0(4)
F12A C28A C29A F15A -64.2(4)
O1 C22 C23 F1 38.4(4)
O1 C22 C23 F2 157.3(3)
O1 C22 C23 C24 -81.3(4)
O1A C22A C23A F1A 38.7(4)
O1A C22A C23A F2A 157.5(3)
O1A C22A C23A C24A -80.8(4)
N1 C1 C2 C3 1.0(6)
N1 C5 C6 N2 177.3(3)
N1 C5 C6 C7 -1.8(5)
N1A C1A C2A C3A 0.7(6)
N1A C5A C6A N2A -171.1(4)
N1A C5A C6A C7A 8.7(6)
N2 C6 C7 C8 -1.2(5)
N2 C10 C11 N3 -156.9(4)
N2 C10 C11 C12 23.2(6)
N2A C6A C7A C8A 0.3(6)
N2A C10A C11A N3A 176.6(3)
N2A C10A C11A C12A -1.9(5)
N3 C11 C12 C13 1.0(7)
N3A C11A C12A C13A 0.3(6)
N4 C19 C20 C21 -174.0(3)
N4 C22 C23 F1 -141.7(3)
N4 C22 C23 F2 -22.8(4)
N4 C22 C23 C24 98.5(3)
N4A C19A C20A C21A 173.3(3)
N4A C22A C23A F1A -142.2(3)
N4A C22A C23A F2A -23.5(4)
N4A C22A C23A C24A 98.2(3)
C1 N1 C5 C4 -0.2(5)
C1 N1 C5 C6 -179.0(3)
C1 C2 C3 C4 0.3(6)
C1A N1A C5A C4A 2.0(6)
C1A N1A C5A C6A -179.3(4)
C1A C2A C3A C4A 1.6(6)
C2 C3 C4 C5 -1.4(6)
C2A C3A C4A C5A -2.0(7)
C3 C4 C5 N1 1.4(6)
C3 C4 C5 C6 -179.8(3)
C3A C4A C5A N1A 0.2(7)
C3A C4A C5A C6A -178.5(4)
C4 C5 C6 N2 -1.5(5)
C4 C5 C6 C7 179.3(3)
C4A C5A C6A N2A 7.7(6)
C4A C5A C6A C7A -172.5(4)
C5 N1 C1 C2 -1.1(6)
C5 C6 C7 C8 177.9(3)
C5A N1A C1A C2A -2.5(6)
C5A C6A C7A C8A -179.5(4)
C6 N2 C10 C9 -1.5(5)
C6 N2 C10 C11 178.6(3)
C6 C7 C8 C9 -0.9(5)
C6 C7 C8 C16 178.1(3)
C6A N2A C10A C9A 3.2(5)
C6A N2A C10A C11A -175.5(3)
C6A C7A C8A C9A 0.6(5)
C6A C7A C8A C16A -178.0(3)
C7 C8 C9 C10 1.7(5)
C7 C8 C16 C17 33.7(5)
C7 C8 C16 C21 -144.9(4)
C7A C8A C9A C10A 0.3(5)
C7A C8A C16A C17A 33.6(5)
C7A C8A C16A C21A -146.5(3)
C8 C9 C10 N2 -0.5(6)
C8 C9 C10 C11 179.4(4)
C8 C16 C17 C18 -178.0(3)
C8 C16 C21 C20 177.9(3)
C8A C9A C10A N2A -2.3(5)
C8A C9A C10A C11A 176.4(3)
C8A C16A C17A C18A 177.7(3)
C8A C16A C21A C20A -178.7(3)
C9 C8 C16 C17 -147.3(3)
C9 C8 C16 C21 34.1(5)
C9 C10 C11 N3 23.3(6)
C9 C10 C11 C12 -156.7(4)
C9A C8A C16A C17A -145.0(4)
C9A C8A C16A C21A 34.9(5)
C9A C10A C11A N3A -2.1(5)
C9A C10A C11A C12A 179.4(3)
C10 N2 C6 C5 -176.7(3)
C10 N2 C6 C7 2.4(5)
C10 C11 C12 C13 -179.1(4)
C10A N2A C6A C5A 177.6(3)
C10A N2A C6A C7A -2.2(5)
C10A C11A C12A C13A 178.7(3)
C11 N3 C15 C14 -0.6(7)
C11 C12 C13 C14 -0.1(6)
C11A N3A C15A C14A -0.3(6)
C11A C12A C13A C14A -0.5(6)
C12 C13 C14 C15 -1.1(6)
C12A C13A C14A C15A 0.4(6)
C13 C14 C15 N3 1.5(7)
C13A C14A C15A N3A 0.0(7)
C15 N3 C11 C10 179.5(4)
C15 N3 C11 C12 -0.6(6)
C15A N3A C11A C10A -178.4(3)
C15A N3A C11A C12A 0.1(5)
C16 C8 C9 C10 -177.3(3)
C16 C17 C18 C19 1.6(5)
C16A C8A C9A C10A 178.9(3)
C16A C17A C18A C19A 0.3(5)
C17 C16 C21 C20 -0.7(5)
C17 C18 C19 N4 173.6(3)
C17 C18 C19 C20 -3.5(5)
C17A C16A C21A C20A 1.2(5)
C17A C18A C19A N4A -174.5(3)
C17A C18A C19A C20A 2.6(5)
C18 C19 C20 C21 3.4(5)
C18A C19A C20A C21A -3.5(5)
C19 N4 C22 O1 9.4(6)
C19 N4 C22 C23 -170.4(3)
C19 C20 C21 C16 -1.2(5)
C19A N4A C22A O1A 9.1(6)
C19A N4A C22A C23A -169.9(3)
C19A C20A C21A C16A 1.7(5)
C21 C16 C17 C18 0.5(5)
C21A C16A C17A C18A -2.2(5)
C22 N4 C19 C18 4.3(5)
C22 N4 C19 C20 -178.4(3)
C22 C23 C24 F3 58.5(3)
C22 C23 C24 F4 -57.7(4)
C22 C23 C24 C25 -179.9(3)
C22A N4A C19A C18A -177.9(3)
C22A N4A C19A C20A 5.1(5)
C22A C23A C24A F3A 58.7(3)
C22A C23A C24A F4A -58.4(3)
C22A C23A C24A C25A -179.7(3)
C23 C24 C25 F5 -59.0(4)
C23 C24 C25 F6 58.3(4)
C23 C24 C25 C26 179.9(3)
C23A C24A C25A F5A -60.1(4)
C23A C24A C25A F6A 58.1(4)
C23A C24A C25A C26A 179.8(3)
C24 C25 C26 F7 60.4(4)
C24 C25 C26 F8 -57.8(4)
C24 C25 C26 C27 -179.2(3)
C24A C25A C26A F7A 59.8(4)
C24A C25A C26A F8A -58.1(4)
C24A C25A C26A C27A -179.3(3)
C25 C26 C27 F9 -60.7(4)
C25 C26 C27 F10 57.3(4)
C25 C26 C27 C28 178.1(3)
C25A C26A C27A F9A 57.1(4)
C25A C26A C27A F10A -61.1(4)
C25A C26A C27A C28A 178.7(3)
C26 C27 C28 F11 59.9(4)
C26 C27 C28 F12 -59.4(4)
C26 C27 C28 C29 179.8(3)
C26A C27A C28A F11A -60.4(4)
C26A C27A C28A F12A 59.4(4)
C26A C27A C28A C29A 179.8(3)
C27 C28 C29 F13 174.5(3)
C27 C28 C29 F14 -66.4(4)
C27 C28 C29 F15 54.9(4)
C27A C28A C29A F13A 55.1(4)
C27A C28A C29A F14A -66.8(4)
C27A C28A C29A F15A 174.0(3)

loop_
_exptl_oxdiff_crystal_face_indexfrac_h
_exptl_oxdiff_crystal_face_indexfrac_k
_exptl_oxdiff_crystal_face_indexfrac_l
_exptl_oxdiff_crystal_face_x
_exptl_oxdiff_crystal_face_y
_exptl_oxdiff_crystal_face_z
-0.0026 -0.0047 -35.9910 -0.5232 0.8509 0.0968
0.0026 0.0047 35.9910 0.5232 -0.8509 -0.0968
-4.9985 4.0000 -0.9934 -0.0586 0.1092 -0.9895
-5.9979 0.0002 2.0083 0.4898 0.3204 -0.7434
4.9982 -4.0007 -4.0054 -0.0141 0.0090 1.0029
3.9988 5.0006 1.9925 -0.8131 -0.5683 0.0152
0.9998 6.0007 2.9964 -0.6752 -0.4633 -0.4508
-1.9995 -6.0007 -2.9949 0.7520 0.5246 0.3278
